data_2017844
loop_
_publ_author_name
'Zelaya, Carlos A.'
'Stevens, Edwin D.'
'Dowd, Michael K.'

_publ_section_title
;
 6,6'-Dimethoxygossypolone
;
_journal_coeditor_code KU3027
_journal_issue 10
_journal_name_full 'Acta Crystallographica Section C'
_journal_page_first o517
_journal_page_last o520
_journal_paper_doi 10.1107/S0108270110036541
_journal_volume 66
_journal_year 2010
_chemical_formula_iupac 'C32 H30 O10'
_chemical_formula_moiety 'C32 H30 O10'
_chemical_formula_sum 'C32 H30 O10'
_chemical_formula_weight 574.56
_chemical_name_common 6,6'-dimethoxygossypolone
_chemical_name_systematic
;
7,7'-dihydroxy-5,5'-diisopropyl-6,6'-dimethoxy-3,3'-dimethyl-
1,1',4,4'-tetraoxo-2,2'-binaphthalene-8,8'-dicarbaldehyde
;
_space_group_IT_number 14
_symmetry_cell_setting monoclinic
_symmetry_space_group_name_Hall '-P 2ybc'
_symmetry_space_group_name_H-M 'P 1 21/c 1'
_atom_sites_solution_hydrogens geom
_atom_sites_solution_primary direct
_atom_sites_solution_secondary difmap
_audit_creation_method SHELXL97
_cell_angle_alpha 90.00
_cell_angle_beta 108.0690(10)
_cell_angle_gamma 90.00
_cell_formula_units_Z 8
_cell_length_a 17.8278(10)
_cell_length_b 26.2103(16)
_cell_length_c 12.2116(7)
_cell_measurement_reflns_used 9418
_cell_measurement_temperature 100(2)
_cell_measurement_theta_max 28.39
_cell_measurement_theta_min 2.40
_cell_volume 5424.7(5)
_computing_cell_refinement 'SAINT (Bruker, 2005)'
_computing_data_collection 'APEX2 (Bruker, 2005)'
_computing_data_reduction 'SAINT (Bruker, 2005)'
_computing_molecular_graphics 'PLATON (Spek, 2009)'
_computing_publication_material 'SHELXTL (Sheldrick, 2008)'
_computing_structure_refinement 'SHELXL97 (Sheldrick, 2008)'
_computing_structure_solution 'SHELXS97 (Sheldrick, 2008)'
_diffrn_ambient_temperature 100(2)
_diffrn_measured_fraction_theta_full 0.989
_diffrn_measured_fraction_theta_max 0.989
_diffrn_measurement_device_type 'Bruker APEXII CCD'
_diffrn_measurement_method '\f and \w scans'
_diffrn_radiation_monochromator graphite
_diffrn_radiation_source 'fine-focus sealed tube'
_diffrn_radiation_type MoK\a
_diffrn_radiation_wavelength 0.71073
_diffrn_reflns_av_R_equivalents 0.0318
_diffrn_reflns_av_sigmaI/netI 0.0190
_diffrn_reflns_limit_h_max 23
_diffrn_reflns_limit_h_min -23
_diffrn_reflns_limit_k_max 35
_diffrn_reflns_limit_k_min -35
_diffrn_reflns_limit_l_max 9
_diffrn_reflns_limit_l_min -16
_diffrn_reflns_number 88778
_diffrn_reflns_theta_full 28.41
_diffrn_reflns_theta_max 28.41
_diffrn_reflns_theta_min 1.92
_exptl_absorpt_coefficient_mu 0.105
_exptl_absorpt_correction_T_max 0.9896
_exptl_absorpt_correction_T_min 0.9397
_exptl_absorpt_correction_type empirical
_exptl_absorpt_process_details '(SADABS; Bruker, 2005)'
_exptl_crystal_colour orange
_exptl_crystal_density_diffrn 1.407
_exptl_crystal_density_method 'not measured'
_exptl_crystal_description plate
_exptl_crystal_F_000 2416
_exptl_crystal_size_max 0.60
_exptl_crystal_size_mid 0.40
_exptl_crystal_size_min 0.10
_refine_diff_density_max 0.466
_refine_diff_density_min -0.223
_refine_ls_extinction_method none
_refine_ls_goodness_of_fit_ref 1.088
_refine_ls_hydrogen_treatment mixed
_refine_ls_matrix_type full
_refine_ls_number_parameters 785
_refine_ls_number_reflns 13486
_refine_ls_number_restraints 0
_refine_ls_restrained_S_all 1.088
_refine_ls_R_factor_all 0.0573
_refine_ls_R_factor_gt 0.0446
_refine_ls_shift/su_max 0.001
_refine_ls_shift/su_mean 0.000
_refine_ls_structure_factor_coef Fsqd
_refine_ls_weighting_details 'calc w = 1/[\s^2^(Fo^2^)+(0.0633P)^2^+2.8660P] where P=(Fo^2^+2Fc^2^)/3'
_refine_ls_weighting_scheme calc
_refine_ls_wR_factor_gt 0.1184
_refine_ls_wR_factor_ref 0.1271
_reflns_number_gt 11234
_reflns_number_total 13486
_reflns_threshold_expression I>2\s(I)
_cod_data_source_file ku3027.cif
_cod_data_source_block I
_cod_original_sg_symbol_H-M 'P 21/c'
_cod_database_code 2017844
_cod_database_fobs_code 2017844

loop_
_symmetry_equiv_pos_as_xyz
'x, y, z'
'-x, y+1/2, -z+1/2'
'-x, -y, -z'
'x, -y-1/2, z-1/2'

loop_
_atom_site_type_symbol
_atom_site_label
_atom_site_fract_x
_atom_site_fract_y
_atom_site_fract_z
_atom_site_U_iso_or_equiv
_atom_site_adp_type
_atom_site_calc_flag
_atom_site_refinement_flags
_atom_site_occupancy
_atom_site_disorder_assembly
_atom_site_disorder_group
C C1_1 0.81494(7) 0.52986(5) 0.79170(11) 0.0159(2) Uani d . 1 . .
O O1_1 0.84972(6) 0.56914(4) 0.78312(9) 0.0206(2) Uani d . 1 . .
C C2_1 0.85000(7) 0.48002(5) 0.77695(11) 0.0160(2) Uani d . 1 . .
O O2_1 0.74032(6) 0.66087(4) 0.92291(10) 0.0253(2) Uani d . 1 . .
C C3_1 0.80623(8) 0.43732(5) 0.76033(11) 0.0181(2) Uani d . 1 . .
O O3_1 0.60663(6) 0.61884(4) 0.90052(10) 0.0233(2) Uani d . 1 . .
H H3_1 0.6435(12) 0.6424(8) 0.9180(19) 0.035 Uiso d . 1 . .
C C4_1 0.71979(8) 0.44161(5) 0.74642(12) 0.0187(2) Uani d . 1 . .
O O4_1 0.51307(5) 0.53704(4) 0.84777(9) 0.0216(2) Uani d . 1 . .
C C5_1 0.61423(7) 0.48770(5) 0.80909(11) 0.0167(2) Uani d . 1 . .
O O5_1 0.67622(6) 0.40844(4) 0.69051(10) 0.0284(2) Uani d . 1 . .
C C6_1 0.58676(7) 0.53426(5) 0.83582(11) 0.0171(2) Uani d . 1 . .
O O6_1 0.88604(5) 0.51753(4) 0.58820(8) 0.01958(19) Uani d . 1 . .
C C7_1 0.63560(7) 0.57775(5) 0.86249(11) 0.0169(2) Uani d . 1 . .
O O7_1 0.98587(6) 0.62288(4) 0.45321(10) 0.0281(2) Uani d . 1 . .
C C8_1 0.71244(7) 0.57610(5) 0.85479(11) 0.0152(2) Uani d . 1 . .
O O8_1 1.13021(6) 0.60246(4) 0.52150(9) 0.0207(2) Uani d . 1 . .
H H8_1 1.0852(12) 0.6165(8) 0.4849(18) 0.031 Uiso d . 1 . .
C C9_1 0.73808(7) 0.53054(5) 0.81551(11) 0.0154(2) Uani d . 1 . .
O O9_1 1.25211(5) 0.54482(4) 0.65614(8) 0.01910(19) Uani d . 1 . .
C C10_1 0.69042(7) 0.48701(5) 0.79385(11) 0.0160(2) Uani d . 1 . .
O O10_1 1.13135(6) 0.45897(5) 0.93276(9) 0.0284(2) Uani d . 1 . .
C C11_1 0.94345(7) 0.50993(5) 0.67270(11) 0.0157(2) Uani d . 1 . .
C C12_1 0.93272(7) 0.48290(5) 0.77380(11) 0.0164(2) Uani d . 1 . .
C C13_1 0.99468(8) 0.46204(5) 0.85369(11) 0.0177(2) Uani d . 1 . .
C C14_1 1.07642(8) 0.47055(5) 0.84809(11) 0.0179(2) Uani d . 1 . .
C C15_1 1.16519(7) 0.50027(5) 0.73316(11) 0.0155(2) Uani d . 1 . .
C C16_1 1.17717(7) 0.53678(5) 0.65690(11) 0.0153(2) Uani d . 1 . .
C C17_1 1.11394(7) 0.56654(5) 0.58860(11) 0.0155(2) Uani d . 1 . .
C C18_1 1.03654(7) 0.55850(5) 0.59214(11) 0.0152(2) Uani d . 1 . .
C C19_1 1.02462(7) 0.52309(5) 0.67259(11) 0.0147(2) Uani d . 1 . .
C C20_1 1.08882(7) 0.49714(5) 0.74712(11) 0.0151(2) Uani d . 1 . .
C C21_1 0.83444(9) 0.38541(5) 0.74122(13) 0.0236(3) Uani d . 1 . .
H H21A_1 0.8873 0.3880 0.7332 0.035 Uiso calc R 1 . .
H H21B_1 0.7982 0.3707 0.6709 0.035 Uiso calc R 1 . .
H H21C_1 0.8363 0.3635 0.8070 0.035 Uiso calc R 1 . .
C C22_1 0.76461(8) 0.61976(5) 0.89941(12) 0.0186(2) Uani d . 1 . .
H H22_1 0.8195 0.6160 0.9106 0.022 Uiso calc R 1 . .
C C23_1 0.56466(8) 0.43987(5) 0.80409(13) 0.0212(3) Uani d . 1 . .
H H23_1 0.5978 0.4102 0.7961 0.025 Uiso calc R 1 . .
C C24_1 0.49117(10) 0.43977(7) 0.69774(15) 0.0335(4) Uani d . 1 . .
H H24A_1 0.4556 0.4673 0.7044 0.050 Uiso calc R 1 . .
H H24B_1 0.4640 0.4069 0.6923 0.050 Uiso calc R 1 . .
H H24C_1 0.5069 0.4450 0.6285 0.050 Uiso calc R 1 . .
C C25_1 0.54454(10) 0.43196(6) 0.91637(14) 0.0279(3) Uani d . 1 . .
H H25A_1 0.5933 0.4315 0.9816 0.042 Uiso calc R 1 . .
H H25B_1 0.5168 0.3994 0.9129 0.042 Uiso calc R 1 . .
H H25C_1 0.5107 0.4599 0.9264 0.042 Uiso calc R 1 . .
C C26_1 0.98874(8) 0.43185(6) 0.95492(13) 0.0235(3) Uani d . 1 . .
H H26A_1 0.9362 0.4364 0.9630 0.035 Uiso calc R 1 . .
H H26B_1 1.0288 0.4438 1.0250 0.035 Uiso calc R 1 . .
H H26C_1 0.9974 0.3956 0.9429 0.035 Uiso calc R 1 . .
C C27_1 0.97411(8) 0.59187(5) 0.52199(12) 0.0202(3) Uani d . 1 . .
H H27_1 0.9228 0.5895 0.5298 0.024 Uiso calc R 1 . .
C C28_1 1.23144(7) 0.46335(5) 0.79168(11) 0.0178(2) Uani d . 1 . .
H H28_1 1.2085 0.4371 0.8315 0.021 Uiso calc R 1 . .
C C29_1 1.26143(9) 0.43494(6) 0.70359(13) 0.0251(3) Uani d . 1 . .
H H29A_1 1.2167 0.4198 0.6444 0.038 Uiso calc R 1 . .
H H29B_1 1.2980 0.4080 0.7426 0.038 Uiso calc R 1 . .
H H29C_1 1.2887 0.4589 0.6675 0.038 Uiso calc R 1 . .
C C30_1 1.29848(8) 0.48951(6) 0.88448(12) 0.0242(3) Uani d . 1 . .
H H30A_1 1.3198 0.5175 0.8498 0.036 Uiso calc R 1 . .
H H30B_1 1.3403 0.4647 0.9184 0.036 Uiso calc R 1 . .
H H30C_1 1.2782 0.5031 0.9446 0.036 Uiso calc R 1 . .
C C31_1 0.45975(9) 0.57186(7) 0.77045(18) 0.0349(4) Uani d . 1 . .
H H31A_1 0.4797 0.6068 0.7870 0.052 Uiso calc R 1 . .
H H31B_1 0.4076 0.5694 0.7809 0.052 Uiso calc R 1 . .
H H31C_1 0.4557 0.5631 0.6908 0.052 Uiso calc R 1 . .
C C32_1 1.26957(8) 0.55469(5) 0.55027(12) 0.0202(3) Uani d . 1 . .
H H32A_1 1.2286 0.5393 0.4857 0.030 Uiso calc R 1 . .
H H32B_1 1.3209 0.5398 0.5549 0.030 Uiso calc R 1 . .
H H32C_1 1.2711 0.5916 0.5383 0.030 Uiso calc R 1 . .
C C1_2 0.00138(7) 0.31135(5) 0.30576(11) 0.0172(2) Uani d . 1 . .
O O1_2 0.03129(6) 0.34501(4) 0.26395(9) 0.0221(2) Uani d . 1 . .
C C2_2 0.05224(7) 0.27071(5) 0.37578(12) 0.0173(2) Uani d . 1 . .
O O2_2 -0.16125(6) 0.39876(4) 0.05202(10) 0.0288(2) Uani d . 1 . .
C C3_2 0.02896(8) 0.24518(5) 0.45454(12) 0.0184(2) Uani d . 1 . .
O O3_2 -0.26968(6) 0.37473(4) 0.13699(9) 0.0231(2) Uani d . 1 . .
H H3_2 -0.2451(12) 0.3903(8) 0.0972(19) 0.035 Uiso d . 1 . .
C C4_2 -0.05019(8) 0.25623(5) 0.46709(12) 0.0195(3) Uani d . 1 . .
O O4_2 -0.32048(5) 0.31660(4) 0.28147(9) 0.0215(2) Uani d . 1 . .
C C5_2 -0.19283(8) 0.28029(5) 0.36143(12) 0.0176(2) Uani d . 1 . .
O O5_2 -0.06106(6) 0.24532(4) 0.55807(10) 0.0280(2) Uani d . 1 . .
C C6_2 -0.24377(7) 0.31246(5) 0.28205(12) 0.0179(2) Uani d . 1 . .
O O6_2 0.17518(6) 0.33520(4) 0.49354(9) 0.0217(2) Uani d . 1 . .
C C7_2 -0.21703(8) 0.34394(5) 0.20832(11) 0.0177(2) Uani d . 1 . .
O O7_2 0.31180(6) 0.44714(4) 0.45276(9) 0.0244(2) Uani d . 1 . .
C C8_2 -0.13795(7) 0.34131(5) 0.20897(11) 0.0170(2) Uani d . 1 . .
O O8_2 0.42407(6) 0.40243(4) 0.40817(9) 0.0210(2) Uani d . 1 . .
H H8_2 0.3962(12) 0.4273(8) 0.4304(18) 0.031 Uiso d . 1 . .
C C9_2 -0.08483(7) 0.31075(5) 0.29347(11) 0.0164(2) Uani d . 1 . .
O O9_2 0.48367(6) 0.31890(4) 0.34043(9) 0.0231(2) Uani d . 1 . .
C C10_2 -0.11112(8) 0.28186(5) 0.37037(12) 0.0171(2) Uani d . 1 . .
O O10_2 0.27576(6) 0.17962(4) 0.34149(10) 0.0282(2) Uani d . 1 . .
C C11_2 0.18893(7) 0.30788(5) 0.42112(11) 0.0159(2) Uani d . 1 . .
C C12_2 0.13326(7) 0.26633(5) 0.36663(11) 0.0170(2) Uani d . 1 . .
C C13_2 0.16006(8) 0.22497(5) 0.32538(12) 0.0194(3) Uani d . 1 . .
C C14_2 0.24586(8) 0.22173(5) 0.33635(12) 0.0194(3) Uani d . 1 . .
C C15_2 0.36570(8) 0.27191(5) 0.32462(12) 0.0187(3) Uani d . 1 . .
C C16_2 0.41035(7) 0.31599(5) 0.35520(11) 0.0182(2) Uani d . 1 . .
C C17_2 0.38033(7) 0.36009(5) 0.39309(11) 0.0166(2) Uani d . 1 . .
C C18_2 0.30569(7) 0.35908(5) 0.40976(11) 0.0156(2) Uani d . 1 . .
C C19_2 0.26317(7) 0.31281(5) 0.38960(11) 0.0151(2) Uani d . 1 . .
C C20_2 0.29194(7) 0.27027(5) 0.34691(11) 0.0168(2) Uani d . 1 . .
C C21_2 0.08031(8) 0.20962(6) 0.54191(13) 0.0248(3) Uani d . 1 . .
H H21A_2 0.1319 0.2068 0.5296 0.037 Uiso calc R 1 . .
H H21B_2 0.0555 0.1759 0.5339 0.037 Uiso calc R 1 . .
H H21C_2 0.0872 0.2229 0.6194 0.037 Uiso calc R 1 . .
C C22_2 -0.11690(8) 0.36826(5) 0.11726(12) 0.0222(3) Uani d . 1 . .
H H22_2 -0.0668 0.3618 0.1080 0.027 Uiso calc R 1 . .
C C23_2 -0.22403(8) 0.24510(5) 0.43677(13) 0.0219(3) Uani d . 1 . .
H H23_2 -0.1814 0.2197 0.4712 0.026 Uiso calc R 1 . .
C C24_2 -0.29757(9) 0.21436(6) 0.37215(17) 0.0323(3) Uani d . 1 . .
H H24A_2 -0.3046 0.1862 0.4208 0.048 Uiso calc R 1 . .
H H24B_2 -0.2912 0.2006 0.3009 0.048 Uiso calc R 1 . .
H H24C_2 -0.3440 0.2366 0.3534 0.048 Uiso calc R 1 . .
C C25_2 -0.23586(9) 0.27546(6) 0.53752(14) 0.0276(3) Uani d . 1 . .
H H25A_2 -0.2737 0.3031 0.5075 0.041 Uiso calc R 1 . .
H H25B_2 -0.1853 0.2899 0.5839 0.041 Uiso calc R 1 . .
H H25C_2 -0.2562 0.2528 0.5855 0.041 Uiso calc R 1 . .
C C26_2 0.11245(9) 0.17853(6) 0.27785(15) 0.0295(3) Uani d . 1 . .
H H26A_2 0.1297 0.1502 0.3322 0.044 Uiso calc R 1 . .
H H26B_2 0.1199 0.1694 0.2041 0.044 Uiso calc R 1 . .
H H26C_2 0.0565 0.1856 0.2661 0.044 Uiso calc R 1 . .
C C27_2 0.27335(8) 0.40738(5) 0.43612(11) 0.0187(2) Uani d . 1 . .
H H27_2 0.2211 0.4079 0.4405 0.022 Uiso calc R 1 . .
C C28_2 0.39484(9) 0.22823(6) 0.26552(14) 0.0271(3) Uani d . 1 . .
H H28_2 0.3519 0.2021 0.2452 0.033 Uiso calc R 1 . .
C C29_2 0.46744(12) 0.20222(7) 0.34682(18) 0.0403(4) Uani d . 1 . .
H H29A_2 0.4833 0.1738 0.3068 0.060 Uiso calc R 1 . .
H H29B_2 0.4549 0.1893 0.4144 0.060 Uiso calc R 1 . .
H H29C_2 0.5107 0.2269 0.3715 0.060 Uiso calc R 1 . .
C C30_2 0.40659(10) 0.24520(6) 0.15215(15) 0.0312(3) Uani d . 1 . .
H H30A_2 0.4477 0.2714 0.1677 0.047 Uiso calc R 1 . .
H H30B_2 0.3570 0.2592 0.1013 0.047 Uiso calc R 1 . .
H H30C_2 0.4225 0.2158 0.1149 0.047 Uiso calc R 1 . .
C C31_2 -0.38104(8) 0.30437(7) 0.17555(15) 0.0305(3) Uani d . 1 . .
H H31A_2 -0.3803 0.3295 0.1165 0.046 Uiso calc R 1 . .
H H31B_2 -0.4327 0.3050 0.1883 0.046 Uiso calc R 1 . .
H H31C_2 -0.3713 0.2703 0.1498 0.046 Uiso calc R 1 . .
C C32_2 0.54795(9) 0.32766(7) 0.44458(15) 0.0318(3) Uani d . 1 . .
H H32A_2 0.5398 0.3601 0.4790 0.048 Uiso calc R 1 . .
H H32B_2 0.5977 0.3290 0.4264 0.048 Uiso calc R 1 . .
H H32C_2 0.5501 0.2999 0.4991 0.048 Uiso calc R 1 . .

loop_
_atom_site_aniso_label
_atom_site_aniso_U_11
_atom_site_aniso_U_22
_atom_site_aniso_U_33
_atom_site_aniso_U_12
_atom_site_aniso_U_13
_atom_site_aniso_U_23
C1_1 0.0141(5) 0.0191(6) 0.0142(5) -0.0012(4) 0.0039(4) 0.0007(4)
O1_1 0.0183(4) 0.0201(5) 0.0246(5) -0.0038(4) 0.0083(4) 0.0001(4)
C2_1 0.0144(5) 0.0196(6) 0.0145(5) 0.0001(4) 0.0050(4) 0.0010(4)
O2_1 0.0228(5) 0.0197(5) 0.0342(6) -0.0026(4) 0.0102(4) -0.0055(4)
C3_1 0.0179(6) 0.0202(6) 0.0172(6) -0.0003(5) 0.0069(5) -0.0005(5)
O3_1 0.0189(5) 0.0207(5) 0.0327(6) -0.0008(4) 0.0117(4) -0.0043(4)
C4_1 0.0179(6) 0.0194(6) 0.0200(6) -0.0023(5) 0.0076(5) -0.0010(5)
O4_1 0.0148(4) 0.0262(5) 0.0263(5) -0.0003(4) 0.0101(4) 0.0031(4)
C5_1 0.0147(6) 0.0209(6) 0.0141(6) -0.0038(5) 0.0037(4) 0.0000(4)
O5_1 0.0231(5) 0.0277(5) 0.0356(6) -0.0084(4) 0.0109(4) -0.0131(4)
C6_1 0.0126(5) 0.0238(6) 0.0157(6) -0.0021(5) 0.0056(4) 0.0029(5)
O6_1 0.0158(4) 0.0236(5) 0.0174(4) -0.0008(4) 0.0024(3) 0.0001(4)
C7_1 0.0162(6) 0.0182(6) 0.0164(6) 0.0007(5) 0.0053(5) 0.0018(5)
O7_1 0.0251(5) 0.0304(5) 0.0293(6) 0.0070(4) 0.0092(4) 0.0136(4)
C8_1 0.0135(5) 0.0171(6) 0.0142(5) -0.0007(4) 0.0031(4) 0.0018(4)
O8_1 0.0210(5) 0.0201(5) 0.0235(5) 0.0026(4) 0.0104(4) 0.0070(4)
C9_1 0.0134(5) 0.0180(6) 0.0141(5) -0.0006(4) 0.0034(4) 0.0015(4)
O9_1 0.0142(4) 0.0268(5) 0.0171(4) -0.0017(4) 0.0059(3) 0.0029(4)
C10_1 0.0149(6) 0.0185(6) 0.0145(6) -0.0019(4) 0.0043(4) 0.0002(4)
O10_1 0.0173(5) 0.0475(7) 0.0203(5) 0.0045(4) 0.0057(4) 0.0121(5)
C11_1 0.0153(6) 0.0162(6) 0.0160(6) 0.0013(4) 0.0053(4) -0.0006(4)
C12_1 0.0152(6) 0.0182(6) 0.0167(6) -0.0009(4) 0.0063(5) -0.0012(4)
C13_1 0.0165(6) 0.0211(6) 0.0167(6) 0.0003(5) 0.0069(5) 0.0017(5)
C14_1 0.0156(6) 0.0220(6) 0.0167(6) 0.0016(5) 0.0061(5) 0.0022(5)
C15_1 0.0142(5) 0.0179(6) 0.0139(5) 0.0001(4) 0.0035(4) -0.0010(4)
C16_1 0.0142(5) 0.0175(6) 0.0146(6) -0.0010(4) 0.0052(4) -0.0027(4)
C17_1 0.0187(6) 0.0140(5) 0.0146(5) -0.0002(4) 0.0062(5) -0.0004(4)
C18_1 0.0161(6) 0.0152(5) 0.0140(5) 0.0005(4) 0.0043(4) -0.0007(4)
C19_1 0.0151(5) 0.0157(5) 0.0138(5) 0.0000(4) 0.0050(4) -0.0018(4)
C20_1 0.0151(6) 0.0164(5) 0.0140(5) -0.0004(4) 0.0046(4) -0.0003(4)
C21_1 0.0237(7) 0.0196(6) 0.0291(7) -0.0005(5) 0.0106(6) -0.0026(5)
C22_1 0.0170(6) 0.0197(6) 0.0190(6) -0.0017(5) 0.0053(5) -0.0001(5)
C23_1 0.0190(6) 0.0212(6) 0.0249(7) -0.0068(5) 0.0088(5) -0.0030(5)
C24_1 0.0287(8) 0.0399(9) 0.0283(8) -0.0149(7) 0.0039(6) -0.0058(7)
C25_1 0.0351(8) 0.0248(7) 0.0271(7) -0.0109(6) 0.0146(6) -0.0001(6)
C26_1 0.0197(6) 0.0303(7) 0.0218(7) 0.0013(5) 0.0082(5) 0.0095(5)
C27_1 0.0191(6) 0.0195(6) 0.0207(6) 0.0028(5) 0.0044(5) 0.0018(5)
C28_1 0.0140(5) 0.0211(6) 0.0185(6) 0.0025(5) 0.0051(5) 0.0043(5)
C29_1 0.0267(7) 0.0243(7) 0.0269(7) 0.0068(5) 0.0122(6) 0.0033(5)
C30_1 0.0170(6) 0.0358(8) 0.0180(6) -0.0008(5) 0.0025(5) 0.0046(5)
C31_1 0.0164(6) 0.0351(8) 0.0532(11) 0.0039(6) 0.0107(7) 0.0137(7)
C32_1 0.0199(6) 0.0247(6) 0.0180(6) -0.0016(5) 0.0090(5) 0.0013(5)
C1_2 0.0161(6) 0.0186(6) 0.0186(6) -0.0021(5) 0.0078(5) -0.0034(5)
O1_2 0.0198(5) 0.0229(5) 0.0265(5) -0.0032(4) 0.0115(4) 0.0014(4)
C2_2 0.0137(5) 0.0189(6) 0.0202(6) -0.0019(4) 0.0064(5) -0.0054(5)
O2_2 0.0265(5) 0.0318(6) 0.0309(6) 0.0045(4) 0.0130(4) 0.0112(4)
C3_2 0.0161(6) 0.0184(6) 0.0203(6) -0.0012(5) 0.0052(5) -0.0027(5)
O3_2 0.0186(5) 0.0264(5) 0.0254(5) 0.0037(4) 0.0083(4) 0.0046(4)
C4_2 0.0179(6) 0.0189(6) 0.0234(7) -0.0007(5) 0.0087(5) -0.0003(5)
O4_2 0.0136(4) 0.0272(5) 0.0256(5) -0.0002(4) 0.0091(4) -0.0027(4)
C5_2 0.0176(6) 0.0158(6) 0.0219(6) -0.0020(5) 0.0099(5) -0.0034(5)
O5_2 0.0259(5) 0.0354(6) 0.0260(5) 0.0043(4) 0.0127(4) 0.0084(4)
C6_2 0.0143(6) 0.0194(6) 0.0220(6) -0.0020(5) 0.0086(5) -0.0048(5)
O6_2 0.0208(5) 0.0240(5) 0.0236(5) -0.0025(4) 0.0117(4) -0.0070(4)
C7_2 0.0164(6) 0.0183(6) 0.0185(6) -0.0004(5) 0.0054(5) -0.0033(5)
O7_2 0.0288(5) 0.0189(5) 0.0279(5) -0.0016(4) 0.0123(4) -0.0025(4)
C8_2 0.0173(6) 0.0167(6) 0.0191(6) -0.0014(4) 0.0085(5) -0.0018(5)
O8_2 0.0178(4) 0.0226(5) 0.0239(5) -0.0034(4) 0.0084(4) -0.0007(4)
C9_2 0.0153(6) 0.0162(6) 0.0196(6) -0.0016(4) 0.0080(5) -0.0031(5)
O9_2 0.0150(4) 0.0318(5) 0.0254(5) 0.0021(4) 0.0105(4) 0.0023(4)
C10_2 0.0170(6) 0.0156(6) 0.0201(6) -0.0009(4) 0.0079(5) -0.0018(5)
O10_2 0.0297(5) 0.0198(5) 0.0389(6) 0.0031(4) 0.0162(5) -0.0013(4)
C11_2 0.0133(5) 0.0174(6) 0.0174(6) 0.0014(4) 0.0055(4) -0.0008(4)
C12_2 0.0140(5) 0.0198(6) 0.0176(6) 0.0003(4) 0.0055(4) -0.0005(5)
C13_2 0.0183(6) 0.0208(6) 0.0196(6) -0.0019(5) 0.0068(5) -0.0025(5)
C14_2 0.0213(6) 0.0193(6) 0.0196(6) 0.0007(5) 0.0091(5) -0.0019(5)
C15_2 0.0188(6) 0.0205(6) 0.0188(6) 0.0059(5) 0.0088(5) 0.0026(5)
C16_2 0.0138(6) 0.0244(6) 0.0182(6) 0.0042(5) 0.0075(5) 0.0046(5)
C17_2 0.0151(6) 0.0205(6) 0.0138(5) 0.0002(5) 0.0039(4) 0.0018(4)
C18_2 0.0151(5) 0.0177(6) 0.0145(6) 0.0017(4) 0.0053(4) 0.0011(4)
C19_2 0.0133(5) 0.0183(6) 0.0143(5) 0.0021(4) 0.0050(4) 0.0005(4)
C20_2 0.0164(6) 0.0174(6) 0.0172(6) 0.0016(4) 0.0060(5) -0.0009(4)
C21_2 0.0209(6) 0.0277(7) 0.0250(7) 0.0029(5) 0.0062(5) 0.0044(6)
C22_2 0.0207(6) 0.0245(7) 0.0236(7) -0.0015(5) 0.0102(5) 0.0020(5)
C23_2 0.0204(6) 0.0189(6) 0.0313(7) 0.0001(5) 0.0151(6) 0.0036(5)
C24_2 0.0262(7) 0.0242(7) 0.0496(10) -0.0065(6) 0.0164(7) 0.0008(7)
C25_2 0.0307(7) 0.0290(7) 0.0295(8) 0.0048(6) 0.0187(6) 0.0057(6)
C26_2 0.0254(7) 0.0256(7) 0.0382(9) -0.0060(6) 0.0109(6) -0.0125(6)
C27_2 0.0202(6) 0.0196(6) 0.0178(6) 0.0017(5) 0.0080(5) 0.0004(5)
C28_2 0.0296(7) 0.0239(7) 0.0342(8) 0.0065(6) 0.0190(6) -0.0012(6)
C29_2 0.0443(10) 0.0330(9) 0.0489(11) 0.0224(8) 0.0221(8) 0.0074(8)
C30_2 0.0336(8) 0.0334(8) 0.0323(8) -0.0028(6) 0.0187(7) -0.0084(6)
C31_2 0.0148(6) 0.0437(9) 0.0323(8) -0.0039(6) 0.0063(6) -0.0067(7)
C32_2 0.0156(6) 0.0461(9) 0.0331(8) 0.0046(6) 0.0065(6) 0.0048(7)

loop_
_atom_type_symbol
_atom_type_description
_atom_type_scat_dispersion_real
_atom_type_scat_dispersion_imag
_atom_type_scat_source
C C 0.0033 0.0016 'International Tables Vol C Tables 4.2.6.8 and 6.1.1.4'
H H 0.0000 0.0000 'International Tables Vol C Tables 4.2.6.8 and 6.1.1.4'
O O 0.0106 0.0060 'International Tables Vol C Tables 4.2.6.8 and 6.1.1.4'

loop_
_geom_angle_atom_site_label_1
_geom_angle_atom_site_label_2
_geom_angle_atom_site_label_3
_geom_angle_site_symmetry_1
_geom_angle_site_symmetry_3
_geom_angle
_geom_angle_publ_flag
O1_1 C1_1 C2_1 . . 119.16(11) ?
O1_1 C1_1 C9_1 . . 121.96(12) ?
C2_1 C1_1 C9_1 . . 118.89(11) ?
C3_1 C2_1 C1_1 . . 120.35(11) ?
C3_1 C2_1 C12_1 . . 124.89(12) ?
C1_1 C2_1 C12_1 . . 114.62(11) ?
C2_1 C3_1 C21_1 . . 125.06(12) ?
C2_1 C3_1 C4_1 . . 118.86(12) ?
C21_1 C3_1 C4_1 . . 115.72(11) ?
C7_1 O3_1 H3_1 . . 108.0(14) ?
O5_1 C4_1 C10_1 . . 123.14(12) ?
O5_1 C4_1 C3_1 . . 117.49(12) ?
C10_1 C4_1 C3_1 . . 119.25(11) ?
C6_1 O4_1 C31_1 . . 115.12(11) ?
C6_1 C5_1 C10_1 . . 117.41(11) ?
C6_1 C5_1 C23_1 . . 119.28(11) ?
C10_1 C5_1 C23_1 . . 123.22(12) ?
O4_1 C6_1 C5_1 . . 119.44(11) ?
O4_1 C6_1 C7_1 . . 118.48(12) ?
C5_1 C6_1 C7_1 . . 121.77(11) ?
O3_1 C7_1 C8_1 . . 122.56(12) ?
O3_1 C7_1 C6_1 . . 116.98(11) ?
C8_1 C7_1 C6_1 . . 120.37(12) ?
C7_1 C8_1 C9_1 . . 118.28(11) ?
C7_1 C8_1 C22_1 . . 118.06(11) ?
C9_1 C8_1 C22_1 . . 123.33(11) ?
C17_1 O8_1 H8_1 . . 105.7(13) ?
C10_1 C9_1 C8_1 . . 120.78(11) ?
C10_1 C9_1 C1_1 . . 119.75(11) ?
C8_1 C9_1 C1_1 . . 119.40(11) ?
C16_1 O9_1 C32_1 . . 121.37(10) ?
C9_1 C10_1 C5_1 . . 120.81(12) ?
C9_1 C10_1 C4_1 . . 117.37(11) ?
C5_1 C10_1 C4_1 . . 121.67(11) ?
O6_1 C11_1 C12_1 . . 119.25(11) ?
O6_1 C11_1 C19_1 . . 121.39(12) ?
C12_1 C11_1 C19_1 . . 119.14(11) ?
C13_1 C12_1 C11_1 . . 120.59(11) ?
C13_1 C12_1 C2_1 . . 123.98(12) ?
C11_1 C12_1 C2_1 . . 115.42(11) ?
C12_1 C13_1 C14_1 . . 119.96(12) ?
C12_1 C13_1 C26_1 . . 124.17(12) ?
C14_1 C13_1 C26_1 . . 115.80(11) ?
O10_1 C14_1 C20_1 . . 122.04(12) ?
O10_1 C14_1 C13_1 . . 117.42(12) ?
C20_1 C14_1 C13_1 . . 120.24(11) ?
C16_1 C15_1 C20_1 . . 117.91(11) ?
C16_1 C15_1 C28_1 . . 119.43(11) ?
C20_1 C15_1 C28_1 . . 122.53(11) ?
O9_1 C16_1 C15_1 . . 117.77(11) ?
O9_1 C16_1 C17_1 . . 121.23(11) ?
C15_1 C16_1 C17_1 . . 120.87(11) ?
O8_1 C17_1 C18_1 . . 121.62(11) ?
O8_1 C17_1 C16_1 . . 117.76(11) ?
C18_1 C17_1 C16_1 . . 120.62(11) ?
C17_1 C18_1 C19_1 . . 118.60(11) ?
C17_1 C18_1 C27_1 . . 117.78(11) ?
C19_1 C18_1 C27_1 . . 123.19(11) ?
C20_1 C19_1 C18_1 . . 120.15(11) ?
C20_1 C19_1 C11_1 . . 119.12(11) ?
C18_1 C19_1 C11_1 . . 120.55(11) ?
C19_1 C20_1 C15_1 . . 120.89(11) ?
C19_1 C20_1 C14_1 . . 117.66(11) ?
C15_1 C20_1 C14_1 . . 121.17(11) ?
C3_1 C21_1 H21A_1 . . 109.5 ?
C3_1 C21_1 H21B_1 . . 109.5 ?
H21A_1 C21_1 H21B_1 . . 109.5 ?
C3_1 C21_1 H21C_1 . . 109.5 ?
H21A_1 C21_1 H21C_1 . . 109.5 ?
H21B_1 C21_1 H21C_1 . . 109.5 ?
O2_1 C22_1 C8_1 . . 122.80(12) ?
O2_1 C22_1 H22_1 . . 118.6 ?
C8_1 C22_1 H22_1 . . 118.6 ?
C5_1 C23_1 C24_1 . . 111.60(12) ?
C5_1 C23_1 C25_1 . . 111.63(11) ?
C24_1 C23_1 C25_1 . . 112.44(12) ?
C5_1 C23_1 H23_1 . . 106.9 ?
C24_1 C23_1 H23_1 . . 106.9 ?
C25_1 C23_1 H23_1 . . 106.9 ?
C23_1 C24_1 H24A_1 . . 109.5 ?
C23_1 C24_1 H24B_1 . . 109.5 ?
H24A_1 C24_1 H24B_1 . . 109.5 ?
C23_1 C24_1 H24C_1 . . 109.5 ?
H24A_1 C24_1 H24C_1 . . 109.5 ?
H24B_1 C24_1 H24C_1 . . 109.5 ?
C23_1 C25_1 H25A_1 . . 109.5 ?
C23_1 C25_1 H25B_1 . . 109.5 ?
H25A_1 C25_1 H25B_1 . . 109.5 ?
C23_1 C25_1 H25C_1 . . 109.5 ?
H25A_1 C25_1 H25C_1 . . 109.5 ?
H25B_1 C25_1 H25C_1 . . 109.5 ?
C13_1 C26_1 H26A_1 . . 109.5 ?
C13_1 C26_1 H26B_1 . . 109.5 ?
H26A_1 C26_1 H26B_1 . . 109.5 ?
C13_1 C26_1 H26C_1 . . 109.5 ?
H26A_1 C26_1 H26C_1 . . 109.5 ?
H26B_1 C26_1 H26C_1 . . 109.5 ?
O7_1 C27_1 C18_1 . . 122.23(13) ?
O7_1 C27_1 H27_1 . . 118.9 ?
C18_1 C27_1 H27_1 . . 118.9 ?
C15_1 C28_1 C30_1 . . 112.13(11) ?
C15_1 C28_1 C29_1 . . 111.57(11) ?
C30_1 C28_1 C29_1 . . 112.01(11) ?
C15_1 C28_1 H28_1 . . 106.9 ?
C30_1 C28_1 H28_1 . . 106.9 ?
C29_1 C28_1 H28_1 . . 106.9 ?
C28_1 C29_1 H29A_1 . . 109.5 ?
C28_1 C29_1 H29B_1 . . 109.5 ?
H29A_1 C29_1 H29B_1 . . 109.5 ?
C28_1 C29_1 H29C_1 . . 109.5 ?
H29A_1 C29_1 H29C_1 . . 109.5 ?
H29B_1 C29_1 H29C_1 . . 109.5 ?
C28_1 C30_1 H30A_1 . . 109.5 ?
C28_1 C30_1 H30B_1 . . 109.5 ?
H30A_1 C30_1 H30B_1 . . 109.5 ?
C28_1 C30_1 H30C_1 . . 109.5 ?
H30A_1 C30_1 H30C_1 . . 109.5 ?
H30B_1 C30_1 H30C_1 . . 109.5 ?
O4_1 C31_1 H31A_1 . . 109.5 ?
O4_1 C31_1 H31B_1 . . 109.5 ?
H31A_1 C31_1 H31B_1 . . 109.5 ?
O4_1 C31_1 H31C_1 . . 109.5 ?
H31A_1 C31_1 H31C_1 . . 109.5 ?
H31B_1 C31_1 H31C_1 . . 109.5 ?
O9_1 C32_1 H32A_1 . . 109.5 ?
O9_1 C32_1 H32B_1 . . 109.5 ?
H32A_1 C32_1 H32B_1 . . 109.5 ?
O9_1 C32_1 H32C_1 . . 109.5 ?
H32A_1 C32_1 H32C_1 . . 109.5 ?
H32B_1 C32_1 H32C_1 . . 109.5 ?
O1_2 C1_2 C2_2 . . 119.39(12) ?
O1_2 C1_2 C9_2 . . 122.22(12) ?
C2_2 C1_2 C9_2 . . 118.33(11) ?
C3_2 C2_2 C1_2 . . 120.12(11) ?
C3_2 C2_2 C12_2 . . 122.69(12) ?
C1_2 C2_2 C12_2 . . 116.47(11) ?
C2_2 C3_2 C4_2 . . 119.33(12) ?
C2_2 C3_2 C21_2 . . 124.47(12) ?
C4_2 C3_2 C21_2 . . 115.85(12) ?
C7_2 O3_2 H3_2 . . 106.2(14) ?
O5_2 C4_2 C10_2 . . 122.94(12) ?
O5_2 C4_2 C3_2 . . 118.03(12) ?
C10_2 C4_2 C3_2 . . 118.98(12) ?
C6_2 O4_2 C31_2 . . 117.13(11) ?
C6_2 C5_2 C10_2 . . 117.83(12) ?
C6_2 C5_2 C23_2 . . 120.42(11) ?
C10_2 C5_2 C23_2 . . 121.75(12) ?
O4_2 C6_2 C5_2 . . 119.17(12) ?
O4_2 C6_2 C7_2 . . 119.05(12) ?
C5_2 C6_2 C7_2 . . 121.59(12) ?
O3_2 C7_2 C6_2 . . 117.51(12) ?
O3_2 C7_2 C8_2 . . 122.19(12) ?
C6_2 C7_2 C8_2 . . 120.27(12) ?
C7_2 C8_2 C9_2 . . 118.33(12) ?
C7_2 C8_2 C22_2 . . 117.66(12) ?
C9_2 C8_2 C22_2 . . 123.91(12) ?
C17_2 O8_2 H8_2 . . 106.7(12) ?
C10_2 C9_2 C8_2 . . 120.66(12) ?
C10_2 C9_2 C1_2 . . 119.13(12) ?
C8_2 C9_2 C1_2 . . 120.13(11) ?
C16_2 O9_2 C32_2 . . 114.88(11) ?
C9_2 C10_2 C5_2 . . 120.80(12) ?
C9_2 C10_2 C4_2 . . 117.54(11) ?
C5_2 C10_2 C4_2 . . 121.49(12) ?
O6_2 C11_2 C12_2 . . 119.91(11) ?
O6_2 C11_2 C19_2 . . 121.94(11) ?
C12_2 C11_2 C19_2 . . 118.06(11) ?
C13_2 C12_2 C11_2 . . 119.59(11) ?
C13_2 C12_2 C2_2 . . 123.83(12) ?
C11_2 C12_2 C2_2 . . 116.07(11) ?
C12_2 C13_2 C26_2 . . 125.27(12) ?
C12_2 C13_2 C14_2 . . 119.00(12) ?
C26_2 C13_2 C14_2 . . 115.48(12) ?
O10_2 C14_2 C13_2 . . 118.35(12) ?
O10_2 C14_2 C20_2 . . 123.04(12) ?
C13_2 C14_2 C20_2 . . 118.52(11) ?
C16_2 C15_2 C20_2 . . 117.43(12) ?
C16_2 C15_2 C28_2 . . 120.04(12) ?
C20_2 C15_2 C28_2 . . 122.49(12) ?
O9_2 C16_2 C15_2 . . 120.00(12) ?
O9_2 C16_2 C17_2 . . 118.05(12) ?
C15_2 C16_2 C17_2 . . 121.76(12) ?
O8_2 C17_2 C18_2 . . 122.24(12) ?
O8_2 C17_2 C16_2 . . 117.46(11) ?
C18_2 C17_2 C16_2 . . 120.26(12) ?
C17_2 C18_2 C19_2 . . 118.15(11) ?
C17_2 C18_2 C27_2 . . 117.96(11) ?
C19_2 C18_2 C27_2 . . 123.61(11) ?
C20_2 C19_2 C18_2 . . 120.84(11) ?
C20_2 C19_2 C11_2 . . 119.02(11) ?
C18_2 C19_2 C11_2 . . 120.02(11) ?
C19_2 C20_2 C15_2 . . 121.07(12) ?
C19_2 C20_2 C14_2 . . 117.12(11) ?
C15_2 C20_2 C14_2 . . 121.56(11) ?
C3_2 C21_2 H21A_2 . . 109.5 ?
C3_2 C21_2 H21B_2 . . 109.5 ?
H21A_2 C21_2 H21B_2 . . 109.5 ?
C3_2 C21_2 H21C_2 . . 109.5 ?
H21A_2 C21_2 H21C_2 . . 109.5 ?
H21B_2 C21_2 H21C_2 . . 109.5 ?
O2_2 C22_2 C8_2 . . 122.87(13) ?
O2_2 C22_2 H22_2 . . 118.6 ?
C8_2 C22_2 H22_2 . . 118.6 ?
C5_2 C23_2 C24_2 . . 114.92(13) ?
C5_2 C23_2 C25_2 . . 109.68(11) ?
C24_2 C23_2 C25_2 . . 112.17(12) ?
C5_2 C23_2 H23_2 . . 106.5 ?
C24_2 C23_2 H23_2 . . 106.5 ?
C25_2 C23_2 H23_2 . . 106.5 ?
C23_2 C24_2 H24A_2 . . 109.5 ?
C23_2 C24_2 H24B_2 . . 109.5 ?
H24A_2 C24_2 H24B_2 . . 109.5 ?
C23_2 C24_2 H24C_2 . . 109.5 ?
H24A_2 C24_2 H24C_2 . . 109.5 ?
H24B_2 C24_2 H24C_2 . . 109.5 ?
C23_2 C25_2 H25A_2 . . 109.5 ?
C23_2 C25_2 H25B_2 . . 109.5 ?
H25A_2 C25_2 H25B_2 . . 109.5 ?
C23_2 C25_2 H25C_2 . . 109.5 ?
H25A_2 C25_2 H25C_2 . . 109.5 ?
H25B_2 C25_2 H25C_2 . . 109.5 ?
C13_2 C26_2 H26A_2 . . 109.5 ?
C13_2 C26_2 H26B_2 . . 109.5 ?
H26A_2 C26_2 H26B_2 . . 109.5 ?
C13_2 C26_2 H26C_2 . . 109.5 ?
H26A_2 C26_2 H26C_2 . . 109.5 ?
H26B_2 C26_2 H26C_2 . . 109.5 ?
O7_2 C27_2 C18_2 . . 122.06(12) ?
O7_2 C27_2 H27_2 . . 119.0 ?
C18_2 C27_2 H27_2 . . 119.0 ?
C29_2 C28_2 C15_2 . . 111.81(14) ?
C29_2 C28_2 C30_2 . . 113.10(13) ?
C15_2 C28_2 C30_2 . . 111.83(12) ?
C29_2 C28_2 H28_2 . . 106.5 ?
C15_2 C28_2 H28_2 . . 106.5 ?
C30_2 C28_2 H28_2 . . 106.5 ?
C28_2 C29_2 H29A_2 . . 109.5 ?
C28_2 C29_2 H29B_2 . . 109.5 ?
H29A_2 C29_2 H29B_2 . . 109.5 ?
C28_2 C29_2 H29C_2 . . 109.5 ?
H29A_2 C29_2 H29C_2 . . 109.5 ?
H29B_2 C29_2 H29C_2 . . 109.5 ?
C28_2 C30_2 H30A_2 . . 109.5 ?
C28_2 C30_2 H30B_2 . . 109.5 ?
H30A_2 C30_2 H30B_2 . . 109.5 ?
C28_2 C30_2 H30C_2 . . 109.5 ?
H30A_2 C30_2 H30C_2 . . 109.5 ?
H30B_2 C30_2 H30C_2 . . 109.5 ?
O4_2 C31_2 H31A_2 . . 109.5 ?
O4_2 C31_2 H31B_2 . . 109.5 ?
H31A_2 C31_2 H31B_2 . . 109.5 ?
O4_2 C31_2 H31C_2 . . 109.5 ?
H31A_2 C31_2 H31C_2 . . 109.5 ?
H31B_2 C31_2 H31C_2 . . 109.5 ?
O9_2 C32_2 H32A_2 . . 109.5 ?
O9_2 C32_2 H32B_2 . . 109.5 ?
H32A_2 C32_2 H32B_2 . . 109.5 ?
O9_2 C32_2 H32C_2 . . 109.5 ?
H32A_2 C32_2 H32C_2 . . 109.5 ?
H32B_2 C32_2 H32C_2 . . 109.5 ?

loop_
_geom_bond_atom_site_label_1
_geom_bond_atom_site_label_2
_geom_bond_site_symmetry_2
_geom_bond_distance
_geom_bond_publ_flag
C1_1 O1_1 . 1.2228(16) ?
C1_1 C2_1 . 1.4832(18) ?
C1_1 C9_1 . 1.4865(17) ?
C2_1 C3_1 . 1.3432(18) ?
C2_1 C12_1 . 1.4890(17) ?
O2_1 C22_1 . 1.2281(17) ?
C3_1 C21_1 . 1.4939(19) ?
C3_1 C4_1 . 1.5014(18) ?
O3_1 C7_1 . 1.3384(16) ?
O3_1 H3_1 . 0.88(2) ?
C4_1 O5_1 . 1.2232(17) ?
C4_1 C10_1 . 1.4878(18) ?
O4_1 C6_1 . 1.3681(15) ?
O4_1 C31_1 . 1.4392(19) ?
C5_1 C6_1 . 1.3908(19) ?
C5_1 C10_1 . 1.4271(17) ?
C5_1 C23_1 . 1.5242(18) ?
C6_1 C7_1 . 1.4099(18) ?
O6_1 C11_1 . 1.2235(16) ?
C7_1 C8_1 . 1.4026(17) ?
O7_1 C27_1 . 1.2326(17) ?
C8_1 C9_1 . 1.4145(18) ?
C8_1 C22_1 . 1.4686(17) ?
O8_1 C17_1 . 1.3377(15) ?
O8_1 H8_1 . 0.87(2) ?
C9_1 C10_1 . 1.3980(17) ?
O9_1 C16_1 . 1.3554(15) ?
O9_1 C32_1 . 1.4439(16) ?
O10_1 C14_1 . 1.2216(16) ?
C11_1 C12_1 . 1.4865(18) ?
C11_1 C19_1 . 1.4881(17) ?
C12_1 C13_1 . 1.3425(18) ?
C13_1 C14_1 . 1.4966(17) ?
C13_1 C26_1 . 1.4988(18) ?
C14_1 C20_1 . 1.4913(18) ?
C15_1 C16_1 . 1.3973(18) ?
C15_1 C20_1 . 1.4260(17) ?
C15_1 C28_1 . 1.5226(17) ?
C16_1 C17_1 . 1.4112(17) ?
C17_1 C18_1 . 1.4097(17) ?
C18_1 C19_1 . 1.4145(17) ?
C18_1 C27_1 . 1.4650(17) ?
C19_1 C20_1 . 1.3982(17) ?
C21_1 H21A_1 . 0.9800 ?
C21_1 H21B_1 . 0.9800 ?
C21_1 H21C_1 . 0.9800 ?
C22_1 H22_1 . 0.9500 ?
C23_1 C24_1 . 1.532(2) ?
C23_1 C25_1 . 1.535(2) ?
C23_1 H23_1 . 1.0000 ?
C24_1 H24A_1 . 0.9800 ?
C24_1 H24B_1 . 0.9800 ?
C24_1 H24C_1 . 0.9800 ?
C25_1 H25A_1 . 0.9800 ?
C25_1 H25B_1 . 0.9800 ?
C25_1 H25C_1 . 0.9800 ?
C26_1 H26A_1 . 0.9800 ?
C26_1 H26B_1 . 0.9800 ?
C26_1 H26C_1 . 0.9800 ?
C27_1 H27_1 . 0.9500 ?
C28_1 C30_1 . 1.5305(19) ?
C28_1 C29_1 . 1.5344(19) ?
C28_1 H28_1 . 1.0000 ?
C29_1 H29A_1 . 0.9800 ?
C29_1 H29B_1 . 0.9800 ?
C29_1 H29C_1 . 0.9800 ?
C30_1 H30A_1 . 0.9800 ?
C30_1 H30B_1 . 0.9800 ?
C30_1 H30C_1 . 0.9800 ?
C31_1 H31A_1 . 0.9800 ?
C31_1 H31B_1 . 0.9800 ?
C31_1 H31C_1 . 0.9800 ?
C32_1 H32A_1 . 0.9800 ?
C32_1 H32B_1 . 0.9800 ?
C32_1 H32C_1 . 0.9800 ?
C1_2 O1_2 . 1.2216(16) ?
C1_2 C2_2 . 1.4856(19) ?
C1_2 C9_2 . 1.4972(17) ?
C2_2 C3_2 . 1.3389(19) ?
C2_2 C12_2 . 1.4873(17) ?
O2_2 C22_2 . 1.2281(18) ?
C3_2 C4_2 . 1.4942(18) ?
C3_2 C21_2 . 1.4964(19) ?
O3_2 C7_2 . 1.3357(16) ?
O3_2 H3_2 . 0.85(2) ?
C4_2 O5_2 . 1.2195(18) ?
C4_2 C10_2 . 1.4935(19) ?
O4_2 C6_2 . 1.3696(15) ?
O4_2 C31_2 . 1.4406(18) ?
C5_2 C6_2 . 1.3890(19) ?
C5_2 C10_2 . 1.4271(17) ?
C5_2 C23_2 . 1.5246(18) ?
C6_2 C7_2 . 1.4089(19) ?
O6_2 C11_2 . 1.2204(16) ?
C7_2 C8_2 . 1.4091(17) ?
O7_2 C27_2 . 1.2292(17) ?
C8_2 C9_2 . 1.4131(18) ?
C8_2 C22_2 . 1.4679(18) ?
O8_2 C17_2 . 1.3360(16) ?
O8_2 H8_2 . 0.91(2) ?
C9_2 C10_2 . 1.3958(18) ?
O9_2 C16_2 . 1.3759(15) ?
O9_2 C32_2 . 1.4421(19) ?
O10_2 C14_2 . 1.2187(17) ?
C11_2 C12_2 . 1.4846(17) ?
C11_2 C19_2 . 1.4943(17) ?
C12_2 C13_2 . 1.3440(18) ?
C13_2 C26_2 . 1.4946(19) ?
C13_2 C14_2 . 1.4959(18) ?
C14_2 C20_2 . 1.4982(18) ?
C15_2 C16_2 . 1.3869(19) ?
C15_2 C20_2 . 1.4238(18) ?
C15_2 C28_2 . 1.5278(19) ?
C16_2 C17_2 . 1.4108(18) ?
C17_2 C18_2 . 1.4074(17) ?
C18_2 C19_2 . 1.4107(17) ?
C18_2 C27_2 . 1.4675(18) ?
C19_2 C20_2 . 1.3942(17) ?
C21_2 H21A_2 . 0.9800 ?
C21_2 H21B_2 . 0.9800 ?
C21_2 H21C_2 . 0.9800 ?
C22_2 H22_2 . 0.9500 ?
C23_2 C24_2 . 1.533(2) ?
C23_2 C25_2 . 1.534(2) ?
C23_2 H23_2 . 1.0000 ?
C24_2 H24A_2 . 0.9800 ?
C24_2 H24B_2 . 0.9800 ?
C24_2 H24C_2 . 0.9800 ?
C25_2 H25A_2 . 0.9800 ?
C25_2 H25B_2 . 0.9800 ?
C25_2 H25C_2 . 0.9800 ?
C26_2 H26A_2 . 0.9800 ?
C26_2 H26B_2 . 0.9800 ?
C26_2 H26C_2 . 0.9800 ?
C27_2 H27_2 . 0.9500 ?
C28_2 C29_2 . 1.526(2) ?
C28_2 C30_2 . 1.529(2) ?
C28_2 H28_2 . 1.0000 ?
C29_2 H29A_2 . 0.9800 ?
C29_2 H29B_2 . 0.9800 ?
C29_2 H29C_2 . 0.9800 ?
C30_2 H30A_2 . 0.9800 ?
C30_2 H30B_2 . 0.9800 ?
C30_2 H30C_2 . 0.9800 ?
C31_2 H31A_2 . 0.9800 ?
C31_2 H31B_2 . 0.9800 ?
C31_2 H31C_2 . 0.9800 ?
C32_2 H32A_2 . 0.9800 ?
C32_2 H32B_2 . 0.9800 ?
C32_2 H32C_2 . 0.9800 ?

loop_
_geom_hbond_atom_site_label_D
_geom_hbond_atom_site_label_H
_geom_hbond_atom_site_label_A
_geom_hbond_site_symmetry_A
_geom_hbond_distance_DH
_geom_hbond_distance_HA
_geom_hbond_distance_DA
_geom_hbond_angle_DHA
_geom_hbond_publ_flag
O3_1 H3_1 O2_1 . 0.88(2) 1.78(2) 2.5622(14) 148(2) y
O8_1 H8_1 O7_1 . 0.87(2) 1.70(2) 2.5044(15) 153(2) y
O3_2 H3_2 O2_2 . 0.85(2) 1.76(2) 2.5405(15) 151(2) y
O8_2 H8_2 O7_2 . 0.91(2) 1.69(2) 2.5203(14) 149.6(18) y
C22_1 H22_1 O1_1 . 0.95 2.18 2.7232(18) 115 n
C23_1 H23_1 O5_1 . 1.00 2.18 2.8756(19) 126 n
C24_1 H24A_1 O4_1 . 0.98 2.52 3.093(2) 117 n
C25_1 H25C_1 O4_1 . 0.98 2.24 2.8828(19) 122 n
C26_1 H26A_1 O2_2 1_656 0.98 2.52 3.3579(19) 144 n
C27_1 H27_1 O6_1 . 0.95 2.19 2.7754(17) 119 n
C27_1 H27_1 O6_2 3_666 0.95 2.59 3.2343(18) 125 n
C28_1 H28_1 O10_1 . 1.00 2.19 2.8412(17) 121 n
C29_1 H29C_1 O9_1 . 0.98 2.34 2.9322(19) 118 n
C30_1 H30A_1 O9_1 . 0.98 2.41 3.0216(17) 120 n
C31_1 H31A_1 O3_1 . 0.98 2.28 2.884(2) 119 n
C32_1 H32A_1 O6_1 3_766 0.98 2.46 3.3509(17) 150 n
C21_2 H21A_2 O2_1 2_646 0.98 2.48 3.3453(19) 147 n
C22_2 H22_2 O1_2 . 0.95 2.19 2.7612(18) 117 n
C23_2 H23_2 O5_2 . 1.00 2.18 2.8224(19) 120 n
C24_2 H24C_2 O4_2 . 0.98 2.36 2.8798(19) 112 n
C26_2 H26B_2 O7_1 2_645 0.98 2.55 3.177(2) 122 n
C27_2 H27_2 O6_2 . 0.95 2.25 2.8098(18) 117 n
C28_2 H28_2 O10_2 . 1.00 2.14 2.866(2) 128 n
C29_2 H29C_2 O9_2 . 0.98 2.47 3.075(2) 120 n
C30_2 H30A_2 O9_2 . 0.98 2.36 2.991(2) 122 n
C31_2 H31A_2 O3_2 . 0.98 2.25 2.854(2) 119 n
C32_2 H32A_2 O8_2 . 0.98 2.26 2.882(2) 120 n

loop_
_geom_torsion_atom_site_label_1
_geom_torsion_atom_site_label_2
_geom_torsion_atom_site_label_3
_geom_torsion_atom_site_label_4
_geom_torsion_site_symmetry_1
_geom_torsion_site_symmetry_2
_geom_torsion_site_symmetry_3
_geom_torsion_site_symmetry_4
_geom_torsion
_geom_torsion_publ_flag
O1_1 C1_1 C2_1 C3_1 . . . . -165.15(13) ?
C9_1 C1_1 C2_1 C3_1 . . . . 14.32(18) ?
O1_1 C1_1 C2_1 C12_1 . . . . 10.63(17) ?
C9_1 C1_1 C2_1 C12_1 . . . . -169.90(11) ?
C1_1 C2_1 C3_1 C21_1 . . . . 178.21(13) ?
C12_1 C2_1 C3_1 C21_1 . . . . 2.9(2) ?
C1_1 C2_1 C3_1 C4_1 . . . . 5.40(19) ?
C12_1 C2_1 C3_1 C4_1 . . . . -169.92(12) ?
C2_1 C3_1 C4_1 O5_1 . . . . 153.00(14) ?
C21_1 C3_1 C4_1 O5_1 . . . . -20.47(19) ?
C2_1 C3_1 C4_1 C10_1 . . . . -23.11(18) ?
C21_1 C3_1 C4_1 C10_1 . . . . 163.43(12) ?
C31_1 O4_1 C6_1 C5_1 . . . . -120.71(15) ?
C31_1 O4_1 C6_1 C7_1 . . . . 65.59(17) ?
C10_1 C5_1 C6_1 O4_1 . . . . 178.04(11) ?
C23_1 C5_1 C6_1 O4_1 . . . . -5.35(18) ?
C10_1 C5_1 C6_1 C7_1 . . . . -8.48(19) ?
C23_1 C5_1 C6_1 C7_1 . . . . 168.13(12) ?
O4_1 C6_1 C7_1 O3_1 . . . . 1.45(18) ?
C5_1 C6_1 C7_1 O3_1 . . . . -172.09(12) ?
O4_1 C6_1 C7_1 C8_1 . . . . 178.07(11) ?
C5_1 C6_1 C7_1 C8_1 . . . . 4.53(19) ?
O3_1 C7_1 C8_1 C9_1 . . . . 178.84(12) ?
C6_1 C7_1 C8_1 C9_1 . . . . 2.41(18) ?
O3_1 C7_1 C8_1 C22_1 . . . . 5.18(19) ?
C6_1 C7_1 C8_1 C22_1 . . . . -171.25(12) ?
C7_1 C8_1 C9_1 C10_1 . . . . -5.08(18) ?
C22_1 C8_1 C9_1 C10_1 . . . . 168.22(12) ?
C7_1 C8_1 C9_1 C1_1 . . . . 171.95(11) ?
C22_1 C8_1 C9_1 C1_1 . . . . -14.75(19) ?
O1_1 C1_1 C9_1 C10_1 . . . . 162.56(12) ?
C2_1 C1_1 C9_1 C10_1 . . . . -16.90(17) ?
O1_1 C1_1 C9_1 C8_1 . . . . -14.50(19) ?
C2_1 C1_1 C9_1 C8_1 . . . . 166.05(11) ?
C8_1 C9_1 C10_1 C5_1 . . . . 1.00(19) ?
C1_1 C9_1 C10_1 C5_1 . . . . -176.02(11) ?
C8_1 C9_1 C10_1 C4_1 . . . . 176.61(12) ?
C1_1 C9_1 C10_1 C4_1 . . . . -0.41(17) ?
C6_1 C5_1 C10_1 C9_1 . . . . 5.72(18) ?
C23_1 C5_1 C10_1 C9_1 . . . . -170.74(12) ?
C6_1 C5_1 C10_1 C4_1 . . . . -169.70(12) ?
C23_1 C5_1 C10_1 C4_1 . . . . 13.84(19) ?
O5_1 C4_1 C10_1 C9_1 . . . . -155.70(14) ?
C3_1 C4_1 C10_1 C9_1 . . . . 20.17(18) ?
O5_1 C4_1 C10_1 C5_1 . . . . 19.9(2) ?
C3_1 C4_1 C10_1 C5_1 . . . . -164.27(12) ?
O6_1 C11_1 C12_1 C13_1 . . . . 162.19(13) ?
C19_1 C11_1 C12_1 C13_1 . . . . -12.53(18) ?
O6_1 C11_1 C12_1 C2_1 . . . . -16.43(17) ?
C19_1 C11_1 C12_1 C2_1 . . . . 168.85(11) ?
C3_1 C2_1 C12_1 C13_1 . . . . -69.29(19) ?
C1_1 C2_1 C12_1 C13_1 . . . . 115.15(14) ?
C3_1 C2_1 C12_1 C11_1 . . . . 109.27(15) ?
C1_1 C2_1 C12_1 C11_1 . . . . -66.28(15) ?
C11_1 C12_1 C13_1 C14_1 . . . . 6.40(19) ?
C2_1 C12_1 C13_1 C14_1 . . . . -175.10(12) ?
C11_1 C12_1 C13_1 C26_1 . . . . -176.73(13) ?
C2_1 C12_1 C13_1 C26_1 . . . . 1.8(2) ?
C12_1 C13_1 C14_1 O10_1 . . . . 166.98(14) ?
C26_1 C13_1 C14_1 O10_1 . . . . -10.15(19) ?
C12_1 C13_1 C14_1 C20_1 . . . . -6.88(19) ?
C26_1 C13_1 C14_1 C20_1 . . . . 175.99(12) ?
C32_1 O9_1 C16_1 C15_1 . . . . 142.20(12) ?
C32_1 O9_1 C16_1 C17_1 . . . . -41.88(17) ?
C20_1 C15_1 C16_1 O9_1 . . . . 170.58(11) ?
C28_1 C15_1 C16_1 O9_1 . . . . -13.40(17) ?
C20_1 C15_1 C16_1 C17_1 . . . . -5.35(18) ?
C28_1 C15_1 C16_1 C17_1 . . . . 170.66(12) ?
O9_1 C16_1 C17_1 O8_1 . . . . 1.08(18) ?
C15_1 C16_1 C17_1 O8_1 . . . . 176.88(11) ?
O9_1 C16_1 C17_1 C18_1 . . . . -178.60(11) ?
C15_1 C16_1 C17_1 C18_1 . . . . -2.81(19) ?
O8_1 C17_1 C18_1 C19_1 . . . . -174.34(11) ?
C16_1 C17_1 C18_1 C19_1 . . . . 5.33(18) ?
O8_1 C17_1 C18_1 C27_1 . . . . -1.69(18) ?
C16_1 C17_1 C18_1 C27_1 . . . . 177.98(12) ?
C17_1 C18_1 C19_1 C20_1 . . . . 0.45(18) ?
C27_1 C18_1 C19_1 C20_1 . . . . -171.78(12) ?
C17_1 C18_1 C19_1 C11_1 . . . . -174.63(11) ?
C27_1 C18_1 C19_1 C11_1 . . . . 13.14(19) ?
O6_1 C11_1 C19_1 C20_1 . . . . -155.12(12) ?
C12_1 C11_1 C19_1 C20_1 . . . . 19.48(17) ?
O6_1 C11_1 C19_1 C18_1 . . . . 20.02(19) ?
C12_1 C11_1 C19_1 C18_1 . . . . -165.38(11) ?
C18_1 C19_1 C20_1 C15_1 . . . . -8.82(18) ?
C11_1 C19_1 C20_1 C15_1 . . . . 166.33(11) ?
C18_1 C19_1 C20_1 C14_1 . . . . 165.16(11) ?
C11_1 C19_1 C20_1 C14_1 . . . . -19.69(17) ?
C16_1 C15_1 C20_1 C19_1 . . . . 11.19(18) ?
C28_1 C15_1 C20_1 C19_1 . . . . -164.69(12) ?
C16_1 C15_1 C20_1 C14_1 . . . . -162.57(12) ?
C28_1 C15_1 C20_1 C14_1 . . . . 21.54(18) ?
O10_1 C14_1 C20_1 C19_1 . . . . -159.91(13) ?
C13_1 C14_1 C20_1 C19_1 . . . . 13.66(18) ?
O10_1 C14_1 C20_1 C15_1 . . . . 14.0(2) ?
C13_1 C14_1 C20_1 C15_1 . . . . -172.38(12) ?
C7_1 C8_1 C22_1 O2_1 . . . . -13.9(2) ?
C9_1 C8_1 C22_1 O2_1 . . . . 172.80(13) ?
C6_1 C5_1 C23_1 C24_1 . . . . 72.03(16) ?
C10_1 C5_1 C23_1 C24_1 . . . . -111.57(15) ?
C6_1 C5_1 C23_1 C25_1 . . . . -54.74(17) ?
C10_1 C5_1 C23_1 C25_1 . . . . 121.67(14) ?
C17_1 C18_1 C27_1 O7_1 . . . . 6.9(2) ?
C19_1 C18_1 C27_1 O7_1 . . . . 179.20(13) ?
C16_1 C15_1 C28_1 C30_1 . . . . 72.39(15) ?
C20_1 C15_1 C28_1 C30_1 . . . . -111.79(14) ?
C16_1 C15_1 C28_1 C29_1 . . . . -54.18(16) ?
C20_1 C15_1 C28_1 C29_1 . . . . 121.64(13) ?
O1_2 C1_2 C2_2 C3_2 . . . . 155.85(13) ?
C9_2 C1_2 C2_2 C3_2 . . . . -21.44(18) ?
O1_2 C1_2 C2_2 C12_2 . . . . -14.71(18) ?
C9_2 C1_2 C2_2 C12_2 . . . . 168.01(11) ?
C1_2 C2_2 C3_2 C4_2 . . . . 2.97(19) ?
C12_2 C2_2 C3_2 C4_2 . . . . 172.92(12) ?
C1_2 C2_2 C3_2 C21_2 . . . . -169.95(13) ?
C12_2 C2_2 C3_2 C21_2 . . . . 0.0(2) ?
C2_2 C3_2 C4_2 O5_2 . . . . -158.03(13) ?
C21_2 C3_2 C4_2 O5_2 . . . . 15.49(19) ?
C2_2 C3_2 C4_2 C10_2 . . . . 19.55(18) ?
C21_2 C3_2 C4_2 C10_2 . . . . -166.94(12) ?
C31_2 O4_2 C6_2 C5_2 . . . . -122.28(14) ?
C31_2 O4_2 C6_2 C7_2 . . . . 62.68(17) ?
C10_2 C5_2 C6_2 O4_2 . . . . -171.82(11) ?
C23_2 C5_2 C6_2 O4_2 . . . . 7.55(19) ?
C10_2 C5_2 C6_2 C7_2 . . . . 3.09(19) ?
C23_2 C5_2 C6_2 C7_2 . . . . -177.54(12) ?
O4_2 C6_2 C7_2 O3_2 . . . . -3.20(18) ?
C5_2 C6_2 C7_2 O3_2 . . . . -178.12(12) ?
O4_2 C6_2 C7_2 C8_2 . . . . 178.57(11) ?
C5_2 C6_2 C7_2 C8_2 . . . . 3.66(19) ?
O3_2 C7_2 C8_2 C9_2 . . . . 175.02(12) ?
C6_2 C7_2 C8_2 C9_2 . . . . -6.84(19) ?
O3_2 C7_2 C8_2 C22_2 . . . . -8.43(19) ?
C6_2 C7_2 C8_2 C22_2 . . . . 169.70(12) ?
C7_2 C8_2 C9_2 C10_2 . . . . 3.30(19) ?
C22_2 C8_2 C9_2 C10_2 . . . . -173.01(12) ?
C7_2 C8_2 C9_2 C1_2 . . . . -173.22(11) ?
C22_2 C8_2 C9_2 C1_2 . . . . 10.47(19) ?
O1_2 C1_2 C9_2 C10_2 . . . . -160.07(13) ?
C2_2 C1_2 C9_2 C10_2 . . . . 17.13(17) ?
O1_2 C1_2 C9_2 C8_2 . . . . 16.51(19) ?
C2_2 C1_2 C9_2 C8_2 . . . . -166.29(12) ?
C8_2 C9_2 C10_2 C5_2 . . . . 3.48(19) ?
C1_2 C9_2 C10_2 C5_2 . . . . -179.96(11) ?
C8_2 C9_2 C10_2 C4_2 . . . . -171.83(12) ?
C1_2 C9_2 C10_2 C4_2 . . . . 4.73(18) ?
C6_2 C5_2 C10_2 C9_2 . . . . -6.65(19) ?
C23_2 C5_2 C10_2 C9_2 . . . . 173.99(12) ?
C6_2 C5_2 C10_2 C4_2 . . . . 168.48(12) ?
C23_2 C5_2 C10_2 C4_2 . . . . -10.89(19) ?
O5_2 C4_2 C10_2 C9_2 . . . . 154.23(14) ?
C3_2 C4_2 C10_2 C9_2 . . . . -23.22(18) ?
O5_2 C4_2 C10_2 C5_2 . . . . -21.0(2) ?
C3_2 C4_2 C10_2 C5_2 . . . . 161.50(12) ?
O6_2 C11_2 C12_2 C13_2 . . . . -153.28(14) ?
C19_2 C11_2 C12_2 C13_2 . . . . 23.21(18) ?
O6_2 C11_2 C12_2 C2_2 . . . . 18.86(18) ?
C19_2 C11_2 C12_2 C2_2 . . . . -164.66(11) ?
C3_2 C2_2 C12_2 C13_2 . . . . 72.60(19) ?
C1_2 C2_2 C12_2 C13_2 . . . . -117.11(15) ?
C3_2 C2_2 C12_2 C11_2 . . . . -99.16(15) ?
C1_2 C2_2 C12_2 C11_2 . . . . 71.13(15) ?
C11_2 C12_2 C13_2 C26_2 . . . . 174.44(14) ?
C2_2 C12_2 C13_2 C26_2 . . . . 3.0(2) ?
C11_2 C12_2 C13_2 C14_2 . . . . 0.5(2) ?
C2_2 C12_2 C13_2 C14_2 . . . . -171.02(12) ?
C12_2 C13_2 C14_2 O10_2 . . . . 152.30(14) ?
C26_2 C13_2 C14_2 O10_2 . . . . -22.25(19) ?
C12_2 C13_2 C14_2 C20_2 . . . . -24.45(19) ?
C26_2 C13_2 C14_2 C20_2 . . . . 161.00(13) ?
C32_2 O9_2 C16_2 C15_2 . . . . -119.98(15) ?
C32_2 O9_2 C16_2 C17_2 . . . . 64.96(16) ?
C20_2 C15_2 C16_2 O9_2 . . . . 177.12(12) ?
C28_2 C15_2 C16_2 O9_2 . . . . -4.98(19) ?
C20_2 C15_2 C16_2 C17_2 . . . . -8.00(19) ?
C28_2 C15_2 C16_2 C17_2 . . . . 169.89(13) ?
O9_2 C16_2 C17_2 O8_2 . . . . 2.37(18) ?
C15_2 C16_2 C17_2 O8_2 . . . . -172.60(12) ?
O9_2 C16_2 C17_2 C18_2 . . . . -179.87(11) ?
C15_2 C16_2 C17_2 C18_2 . . . . 5.2(2) ?
O8_2 C17_2 C18_2 C19_2 . . . . 178.79(11) ?
C16_2 C17_2 C18_2 C19_2 . . . . 1.14(18) ?
O8_2 C17_2 C18_2 C27_2 . . . . 4.64(18) ?
C16_2 C17_2 C18_2 C27_2 . . . . -173.01(12) ?
C17_2 C18_2 C19_2 C20_2 . . . . -4.25(18) ?
C27_2 C18_2 C19_2 C20_2 . . . . 169.54(12) ?
C17_2 C18_2 C19_2 C11_2 . . . . 171.79(11) ?
C27_2 C18_2 C19_2 C11_2 . . . . -14.42(19) ?
O6_2 C11_2 C19_2 C20_2 . . . . 153.37(13) ?
C12_2 C11_2 C19_2 C20_2 . . . . -23.04(17) ?
O6_2 C11_2 C19_2 C18_2 . . . . -22.74(19) ?
C12_2 C11_2 C19_2 C18_2 . . . . 160.85(12) ?
C18_2 C19_2 C20_2 C15_2 . . . . 1.28(19) ?
C11_2 C19_2 C20_2 C15_2 . . . . -174.79(12) ?
C18_2 C19_2 C20_2 C14_2 . . . . 175.63(11) ?
C11_2 C19_2 C20_2 C14_2 . . . . -0.45(18) ?
C16_2 C15_2 C20_2 C19_2 . . . . 4.81(19) ?
C28_2 C15_2 C20_2 C19_2 . . . . -173.03(13) ?
C16_2 C15_2 C20_2 C14_2 . . . . -169.29(12) ?
C28_2 C15_2 C20_2 C14_2 . . . . 12.9(2) ?
O10_2 C14_2 C20_2 C19_2 . . . . -152.55(14) ?
C13_2 C14_2 C20_2 C19_2 . . . . 24.04(18) ?
O10_2 C14_2 C20_2 C15_2 . . . . 21.8(2) ?
C13_2 C14_2 C20_2 C15_2 . . . . -161.65(12) ?
C7_2 C8_2 C22_2 O2_2 . . . . 11.4(2) ?
C9_2 C8_2 C22_2 O2_2 . . . . -172.24(14) ?
C6_2 C5_2 C23_2 C24_2 . . . . 47.99(17) ?
C10_2 C5_2 C23_2 C24_2 . . . . -132.66(14) ?
C6_2 C5_2 C23_2 C25_2 . . . . -79.46(16) ?
C10_2 C5_2 C23_2 C25_2 . . . . 99.89(15) ?
C17_2 C18_2 C27_2 O7_2 . . . . -5.85(19) ?
C19_2 C18_2 C27_2 O7_2 . . . . -179.65(13) ?
C16_2 C15_2 C28_2 C29_2 . . . . 68.91(18) ?
C20_2 C15_2 C28_2 C29_2 . . . . -113.31(16) ?
C16_2 C15_2 C28_2 C30_2 . . . . -59.07(18) ?
C20_2 C15_2 C28_2 C30_2 . . . . 118.71(15) ?
